data_7110177
loop_
_publ_author_name
'Zhuo Chai'
'Dezhi Hua'
'Kui Li'
'Jiang Chu'
'Gaosheng Yang'

_publ_section_title
;
 A novel chiral yttrium complex with a tridentate linked amido-indenyl
 ligand for intramolecular hydroamination
;
_journal_name_full Chem.Commun.
_journal_page_first 177
_journal_paper_doi 10.1039/c3cc47006g
_journal_volume 50
_journal_year 2014
_chemical_absolute_configuration R
_chemical_formula_sum 'C24 H22 Br N O'
_chemical_formula_weight 420.34
_chemical_name_systematic
; 
N-(4-bromobenzoyl)-2-methyl-4,4-diphenylpyrrolidine 
;
_space_group_IT_number 19
_symmetry_cell_setting orthorhombic
_symmetry_space_group_name_Hall 'P 2ac 2ab'
_symmetry_space_group_name_H-M 'P 21 21 21'
_atom_sites_solution_hydrogens geom
_atom_sites_solution_primary direct
_atom_sites_solution_secondary difmap
_audit_creation_method SHELXL-97
_cell_angle_alpha 90.00
_cell_angle_beta 90.00
_cell_angle_gamma 90.00
_cell_formula_units_Z 4
_cell_length_a 10.3286(12)
_cell_length_b 11.6063(13)
_cell_length_c 16.6657(19)
_cell_measurement_temperature 293(2)
_cell_volume 1997.8(4)
_computing_structure_refinement 'SHELXL-97 (Sheldrick, 1997)'
_computing_structure_solution 'SHELXS-97 (Sheldrick, 1990)'
_diffrn_ambient_temperature 293(2)
_diffrn_measured_fraction_theta_full 0.944
_diffrn_measured_fraction_theta_max 0.944
_diffrn_measurement_device_type 'CCD area detector'
_diffrn_measurement_method 'phi and omega scans'
_diffrn_radiation_monochromator graphite
_diffrn_radiation_source 'fine-focus sealed tube'
_diffrn_radiation_type MoK\a
_diffrn_radiation_wavelength 0.71073
_diffrn_reflns_av_R_equivalents 0.0360
_diffrn_reflns_av_sigmaI/netI 0.0485
_diffrn_reflns_limit_h_max 14
_diffrn_reflns_limit_h_min -13
_diffrn_reflns_limit_k_max 15
_diffrn_reflns_limit_k_min -15
_diffrn_reflns_limit_l_max 22
_diffrn_reflns_limit_l_min -21
_diffrn_reflns_number 17894
_diffrn_reflns_theta_full 29.06
_diffrn_reflns_theta_max 29.06
_diffrn_reflns_theta_min 2.14
_exptl_absorpt_coefficient_mu 2.071
_exptl_absorpt_correction_T_max 1.000000
_exptl_absorpt_correction_T_min 0.714049
_exptl_absorpt_correction_type multi-scan
_exptl_absorpt_process_details sadabs
_exptl_crystal_density_diffrn 1.397
_exptl_crystal_density_method 'not measured'
_exptl_crystal_F_000 864
_exptl_crystal_size_max 0.25
_exptl_crystal_size_mid 0.22
_exptl_crystal_size_min 0.20
_refine_diff_density_max 0.969
_refine_diff_density_min -0.929
_refine_diff_density_rms 0.061
_refine_ls_abs_structure_details 'Flack H D (1983), Acta Cryst. A39, 876-881'
_refine_ls_abs_structure_Flack -0.004(13)
_refine_ls_extinction_method none
_refine_ls_goodness_of_fit_ref 0.835
_refine_ls_hydrogen_treatment constr
_refine_ls_matrix_type full
_refine_ls_number_parameters 245
_refine_ls_number_reflns 4936
_refine_ls_number_restraints 0
_refine_ls_restrained_S_all 0.835
_refine_ls_R_factor_all 0.0808
_refine_ls_R_factor_gt 0.0494
_refine_ls_shift/su_max 0.000
_refine_ls_shift/su_mean 0.000
_refine_ls_structure_factor_coef Fsqd
_refine_ls_weighting_details 'calc w=1/[\s^2^(Fo^2^)+(0.1367P)^2^+0.6106P] where P=(Fo^2^+2Fc^2^)/3'
_refine_ls_weighting_scheme calc
_refine_ls_wR_factor_gt 0.1500
_refine_ls_wR_factor_ref 0.1775
_reflns_number_gt 3367
_reflns_number_total 4936
_reflns_threshold_expression >2sigma(I)
_cod_data_source_file c3cc47006g_3a.txt
_cod_data_source_block 121108b_0m
_cod_original_sg_symbol_H-M 'P2(1)2(1)2(1) '
_cod_database_code 7110177

loop_
_symmetry_equiv_pos_as_xyz
'x, y, z'
'-x+1/2, -y, z+1/2'
'-x, y+1/2, -z+1/2'
'x+1/2, -y+1/2, -z'

loop_
_atom_site_label
_atom_site_type_symbol
_atom_site_fract_x
_atom_site_fract_y
_atom_site_fract_z
_atom_site_U_iso_or_equiv
_atom_site_adp_type
_atom_site_occupancy
_atom_site_symmetry_multiplicity
_atom_site_calc_flag
_atom_site_refinement_flags
Br1 Br 0.16694(6) -0.22980(7) 0.14296(4) 0.0983(3) Uani 1 1 d .
N1 N 0.7637(3) 0.0532(2) 0.12528(18) 0.0409(7) Uani 1 1 d .
C11 C 0.8057(4) 0.3101(3) -0.0670(2) 0.0473(8) Uani 1 1 d .
H11 H 0.8410 0.3770 -0.0455 0.057 Uiso 1 1 calc R
C22 C 0.3346(4) -0.1654(3) 0.1291(2) 0.0516(9) Uani 1 1 d .
C18 C 0.7241(4) -0.0554(3) 0.1096(2) 0.0445(8) Uani 1 1 d .
C2 C 0.7658(3) 0.2444(3) 0.07492(19) 0.0364(7) Uani 1 1 d .
O1 O 0.8012(3) -0.1328(2) 0.0942(2) 0.0623(8) Uani 1 1 d .
C1 C 0.6833(3) 0.1567(3) 0.1226(2) 0.0393(7) Uani 1 1 d .
H1A H 0.6654 0.1848 0.1763 0.047 Uiso 1 1 calc R
H1B H 0.6019 0.1415 0.0956 0.047 Uiso 1 1 calc R
C6 C 0.7601(3) 0.2258(3) -0.0162(2) 0.0387(7) Uani 1 1 d .
C3 C 0.9020(3) 0.2119(3) 0.1073(2) 0.0440(8) Uani 1 1 d .
H3A H 0.9686 0.2354 0.0697 0.053 Uiso 1 1 calc R
H3B H 0.9180 0.2493 0.1584 0.053 Uiso 1 1 calc R
C20 C 0.5092(4) -0.0609(3) 0.1832(2) 0.0466(8) Uani 1 1 d .
H20 H 0.5444 -0.0162 0.2241 0.056 Uiso 1 1 calc R
C4 C 0.9022(4) 0.0818(3) 0.1173(2) 0.0451(8) Uani 1 1 d .
H4 H 0.9365 0.0461 0.0684 0.054 Uiso 1 1 calc R
C19 C 0.5825(4) -0.0829(3) 0.1151(2) 0.0415(8) Uani 1 1 d .
C10 C 0.8003(5) 0.2973(4) -0.1504(2) 0.0600(10) Uani 1 1 d .
H10 H 0.8285 0.3566 -0.1835 0.072 Uiso 1 1 calc R
C12 C 0.7266(4) 0.3675(3) 0.0943(2) 0.0394(7) Uani 1 1 d .
C13 C 0.5983(4) 0.3997(3) 0.0879(2) 0.0455(8) Uani 1 1 d .
H13 H 0.5371 0.3454 0.0721 0.055 Uiso 1 1 calc R
C8 C 0.7085(5) 0.1125(4) -0.1345(3) 0.0601(10) Uani 1 1 d .
H8 H 0.6751 0.0451 -0.1566 0.072 Uiso 1 1 calc R
C21 C 0.3856(4) -0.1036(3) 0.1916(2) 0.0518(9) Uani 1 1 d .
H21 H 0.3382 -0.0910 0.2382 0.062 Uiso 1 1 calc R
C16 C 0.7767(5) 0.5633(4) 0.1323(3) 0.0587(11) Uani 1 1 d .
H16 H 0.8376 0.6185 0.1470 0.070 Uiso 1 1 calc R
C15 C 0.6497(5) 0.5933(3) 0.1268(3) 0.0594(11) Uani 1 1 d .
H15 H 0.6240 0.6685 0.1380 0.071 Uiso 1 1 calc R
C17 C 0.8167(4) 0.4508(3) 0.1163(2) 0.0486(9) Uani 1 1 d .
H17 H 0.9038 0.4314 0.1203 0.058 Uiso 1 1 calc R
C24 C 0.5256(4) -0.1458(4) 0.0535(2) 0.0513(9) Uani 1 1 d .
H24 H 0.5730 -0.1610 0.0072 0.062 Uiso 1 1 calc R
C9 C 0.7533(5) 0.1970(4) -0.1835(2) 0.0601(11) Uani 1 1 d .
H9 H 0.7522 0.1872 -0.2389 0.072 Uiso 1 1 calc R
C14 C 0.5587(5) 0.5118(4) 0.1045(3) 0.0553(10) Uani 1 1 d .
H14 H 0.4717 0.5318 0.1007 0.066 Uiso 1 1 calc R
C5 C 0.9809(5) 0.0417(4) 0.1889(3) 0.0676(13) Uani 1 1 d .
H5A H 0.9469 0.0759 0.2369 0.101 Uiso 1 1 calc R
H5B H 1.0696 0.0646 0.1821 0.101 Uiso 1 1 calc R
H5C H 0.9761 -0.0407 0.1930 0.101 Uiso 1 1 calc R
C23 C 0.4012(4) -0.1858(4) 0.0595(2) 0.0557(10) Uani 1 1 d .
H23 H 0.3630 -0.2260 0.0174 0.067 Uiso 1 1 calc R
C7 C 0.7120(4) 0.1259(4) -0.0508(2) 0.0513(9) Uani 1 1 d .
H7 H 0.6817 0.0669 -0.0181 0.062 Uiso 1 1 calc R

loop_
_atom_site_aniso_label
_atom_site_aniso_U_11
_atom_site_aniso_U_22
_atom_site_aniso_U_33
_atom_site_aniso_U_23
_atom_site_aniso_U_13
_atom_site_aniso_U_12
Br1 0.0714(3) 0.1255(6) 0.0981(4) -0.0400(4) 0.0159(3) -0.0442(4)
N1 0.0414(15) 0.0319(14) 0.0495(17) 0.0048(12) 0.0016(12) 0.0047(12)
C11 0.051(2) 0.0449(19) 0.0456(19) 0.0006(15) 0.0046(15) -0.0030(16)
C22 0.056(2) 0.0384(18) 0.060(2) -0.0019(16) -0.0030(19) -0.0074(17)
C18 0.055(2) 0.0326(17) 0.0463(18) 0.0027(15) 0.0065(16) 0.0072(16)
C2 0.0351(15) 0.0341(16) 0.0399(15) -0.0031(14) -0.0011(12) -0.0018(13)
O1 0.0597(17) 0.0413(14) 0.086(2) -0.0083(14) 0.0124(15) 0.0101(13)
C1 0.0395(17) 0.0310(15) 0.0473(18) 0.0009(13) 0.0041(13) 0.0047(13)
C6 0.0362(16) 0.0363(17) 0.0437(17) 0.0021(14) 0.0040(13) 0.0036(13)
C3 0.0377(17) 0.0453(19) 0.0491(18) 0.0003(16) -0.0022(14) -0.0006(15)
C20 0.060(2) 0.042(2) 0.0370(17) -0.0024(15) 0.0037(16) -0.0063(17)
C4 0.0410(18) 0.0405(18) 0.054(2) 0.0083(16) 0.0046(15) 0.0038(15)
C19 0.053(2) 0.0265(15) 0.0450(18) 0.0014(14) 0.0022(16) 0.0037(15)
C10 0.075(3) 0.059(3) 0.046(2) 0.0060(19) 0.0111(19) 0.001(2)
C12 0.0479(19) 0.0334(16) 0.0370(16) 0.0025(13) -0.0004(14) -0.0034(14)
C13 0.055(2) 0.0324(18) 0.049(2) -0.0028(14) -0.0054(16) 0.0001(16)
C8 0.075(3) 0.052(2) 0.054(2) -0.0132(19) -0.012(2) 0.001(2)
C21 0.060(2) 0.052(2) 0.0426(19) -0.0078(17) 0.0078(17) -0.0071(19)
C16 0.081(3) 0.0376(19) 0.058(2) -0.0069(18) -0.006(2) -0.012(2)
C15 0.089(3) 0.0307(18) 0.058(2) 0.0012(16) -0.009(2) 0.0037(19)
C17 0.055(2) 0.0368(17) 0.054(2) -0.0044(16) -0.0012(17) -0.0133(16)
C24 0.066(2) 0.046(2) 0.0426(19) -0.0101(17) 0.0070(17) 0.0002(18)
C9 0.072(3) 0.068(3) 0.0395(19) -0.0050(19) 0.0045(18) 0.015(2)
C14 0.066(3) 0.041(2) 0.059(2) 0.0001(18) -0.011(2) 0.0119(19)
C5 0.055(2) 0.062(3) 0.086(3) 0.021(3) -0.013(2) 0.002(2)
C23 0.066(3) 0.054(2) 0.047(2) -0.0098(18) -0.0030(18) -0.002(2)
C7 0.061(2) 0.0438(19) 0.049(2) -0.0009(17) -0.0024(17) -0.0052(18)

loop_
_atom_type_symbol
_atom_type_description
_atom_type_scat_dispersion_real
_atom_type_scat_dispersion_imag
_atom_type_scat_source
C C 0.0033 0.0016 'International Tables Vol C Tables 4.2.6.8 and 6.1.1.4'
H H 0.0000 0.0000 'International Tables Vol C Tables 4.2.6.8 and 6.1.1.4'
N N 0.0061 0.0033 'International Tables Vol C Tables 4.2.6.8 and 6.1.1.4'
O O 0.0106 0.0060 'International Tables Vol C Tables 4.2.6.8 and 6.1.1.4'
Br Br -0.2901 2.4595 'International Tables Vol C Tables 4.2.6.8 and 6.1.1.4'

loop_
_geom_angle_atom_site_label_1
_geom_angle_atom_site_label_2
_geom_angle_atom_site_label_3
_geom_angle
C18 N1 C4 119.1(3)
C18 N1 C1 126.1(3)
C4 N1 C1 111.3(3)
C6 C11 C10 121.4(4)
C6 C11 H11 119.3
C10 C11 H11 119.3
C23 C22 C21 122.7(4)
C23 C22 Br1 119.5(3)
C21 C22 Br1 117.7(3)
O1 C18 N1 121.8(4)
O1 C18 C19 119.3(4)
N1 C18 C19 118.8(3)
C12 C2 C6 109.4(3)
C12 C2 C1 111.2(3)
C6 C2 C1 113.2(3)
C12 C2 C3 113.3(3)
C6 C2 C3 110.2(3)
C1 C2 C3 99.2(3)
N1 C1 C2 104.1(3)
N1 C1 H1A 110.9
C2 C1 H1A 110.9
N1 C1 H1B 110.9
C2 C1 H1B 110.9
H1A C1 H1B 109.0
C11 C6 C7 117.4(3)
C11 C6 C2 119.7(3)
C7 C6 C2 122.9(3)
C4 C3 C2 106.3(3)
C4 C3 H3A 110.5
C2 C3 H3A 110.5
C4 C3 H3B 110.5
C2 C3 H3B 110.5
H3A C3 H3B 108.7
C21 C20 C19 121.5(3)
C21 C20 H20 119.2
C19 C20 H20 119.2
N1 C4 C3 103.4(3)
N1 C4 C5 112.3(3)
C3 C4 C5 113.1(4)
N1 C4 H4 109.3
C3 C4 H4 109.3
C5 C4 H4 109.3
C24 C19 C20 118.0(4)
C24 C19 C18 118.6(3)
C20 C19 C18 122.9(3)
C9 C10 C11 120.2(4)
C9 C10 H10 119.9
C11 C10 H10 119.9
C13 C12 C17 118.3(4)
C13 C12 C2 119.5(3)
C17 C12 C2 122.1(3)
C12 C13 C14 121.3(4)
C12 C13 H13 119.4
C14 C13 H13 119.4
C9 C8 C7 120.6(4)
C9 C8 H8 119.7
C7 C8 H8 119.7
C22 C21 C20 117.9(4)
C22 C21 H21 121.0
C20 C21 H21 121.0
C15 C16 C17 120.8(4)
C15 C16 H16 119.6
C17 C16 H16 119.6
C16 C15 C14 119.9(4)
C16 C15 H15 120.1
C14 C15 H15 120.1
C12 C17 C16 120.2(4)
C12 C17 H17 119.9
C16 C17 H17 119.9
C19 C24 C23 121.3(4)
C19 C24 H24 119.3
C23 C24 H24 119.3
C10 C9 C8 119.3(4)
C10 C9 H9 120.4
C8 C9 H9 120.4
C13 C14 C15 119.5(4)
C13 C14 H14 120.2
C15 C14 H14 120.2
C4 C5 H5A 109.5
C4 C5 H5B 109.5
H5A C5 H5B 109.5
C4 C5 H5C 109.5
H5A C5 H5C 109.5
H5B C5 H5C 109.5
C22 C23 C24 118.4(4)
C22 C23 H23 120.8
C24 C23 H23 120.8
C6 C7 C8 121.0(4)
C6 C7 H7 119.5
C8 C7 H7 119.5

loop_
_geom_bond_atom_site_label_1
_geom_bond_atom_site_label_2
_geom_bond_distance
Br1 C22 1.900(4)
N1 C18 1.351(5)
N1 C4 1.475(5)
N1 C1 1.461(4)
C11 C6 1.378(5)
C11 C10 1.398(5)
C11 H11 0.9300
C22 C23 1.369(6)
C22 C21 1.369(5)
C18 O1 1.227(5)
C18 C19 1.500(6)
C2 C12 1.520(5)
C2 C6 1.534(5)
C2 C1 1.547(5)
C2 C3 1.553(5)
C1 H1A 0.9700
C1 H1B 0.9700
C6 C7 1.387(5)
C3 C4 1.519(5)
C3 H3A 0.9700
C3 H3B 0.9700
C20 C21 1.377(6)
C20 C19 1.388(5)
C20 H20 0.9300
C4 C5 1.517(6)
C4 H4 0.9800
C19 C24 1.390(6)
C10 C9 1.377(7)
C10 H10 0.9300
C12 C13 1.382(5)
C12 C17 1.390(5)
C13 C14 1.392(5)
C13 H13 0.9300
C8 C9 1.358(7)
C8 C7 1.405(6)
C8 H8 0.9300
C21 H21 0.9300
C16 C15 1.361(7)
C16 C17 1.396(6)
C16 H16 0.9300
C15 C14 1.384(6)
C15 H15 0.9300
C17 H17 0.9300
C24 C23 1.370(6)
C24 H24 0.9300
C9 H9 0.9300
C14 H14 0.9300
C5 H5A 0.9600
C5 H5B 0.9600
C5 H5C 0.9600
C23 H23 0.9300
C7 H7 0.9300
